data_4109696
loop_
_publ_author_name
'Gregory J. McManus'
'John J. Perry'
'Mark Perry'
'Brian D. Wagner'
'Michael J. Zaworotko'

_publ_section_title
;
 Exciplex Fluorescence as a Diagnostic Probe of Structure in Coordination
 Polymers of Zn2+and 4,4'-Bipyridine Containing Intercalated Pyrene and
 Enclathrated Aromatic Solvent Guests
;
_journal_name_full 'Journal of the American Chemical Society'
_journal_page_first 9094
_journal_page_last 9101
_journal_paper_doi 10.1021/ja071271d
_journal_volume 129
_journal_year 2007
_chemical_formula_sum 'C68 H50 N10 O12 Zn2'
_chemical_formula_weight 1329.92
_chemical_name_systematic
; 
 ? 
;
_space_group_IT_number 2
_symmetry_cell_setting triclinic
_symmetry_space_group_name_Hall '-P 1'
_symmetry_space_group_name_H-M 'P -1'
_atom_sites_solution_hydrogens geom
_atom_sites_solution_primary direct
_atom_sites_solution_secondary difmap
_audit_creation_method SHELXL-97
_cell_angle_alpha 87.766(2)
_cell_angle_beta 72.397(2)
_cell_angle_gamma 87.527(2)
_cell_formula_units_Z 2
_cell_length_a 11.3503(9)
_cell_length_b 15.1148(12)
_cell_length_c 18.0032(14)
_cell_measurement_reflns_used 4571
_cell_measurement_temperature 100(2)
_cell_measurement_theta_max 28.18
_cell_measurement_theta_min 2.28
_cell_volume 2940.1(4)
_computing_cell_refinement 'Bruker SMART'
_computing_data_collection 'Bruker SMART'
_computing_data_reduction 'Bruker SAINT'
_computing_molecular_graphics 'Bruker SHELXTL'
_computing_publication_material 'Bruker SHELXTL'
_computing_structure_refinement 'SHELXL-97 (Sheldrick, 1997)'
_computing_structure_solution 'SHELXS-97 (Sheldrick, 1990)'
_diffrn_ambient_temperature 100(2)
_diffrn_measured_fraction_theta_full 0.980
_diffrn_measured_fraction_theta_max 0.892
_diffrn_measurement_device_type 'CCD area detector'
_diffrn_measurement_method 'phi and omega scans'
_diffrn_radiation_monochromator graphite
_diffrn_radiation_source 'fine-focus sealed tube'
_diffrn_radiation_type MoK\a
_diffrn_radiation_wavelength 0.71073
_diffrn_reflns_av_R_equivalents 0.0263
_diffrn_reflns_av_sigmaI/netI 0.0602
_diffrn_reflns_limit_h_max 14
_diffrn_reflns_limit_h_min -14
_diffrn_reflns_limit_k_max 18
_diffrn_reflns_limit_k_min -19
_diffrn_reflns_limit_l_max 23
_diffrn_reflns_limit_l_min -16
_diffrn_reflns_number 17994
_diffrn_reflns_theta_full 26.00
_diffrn_reflns_theta_max 28.28
_diffrn_reflns_theta_min 1.19
_exptl_absorpt_coefficient_mu 0.892
_exptl_absorpt_correction_T_max 1.000
_exptl_absorpt_correction_T_min 0.728
_exptl_absorpt_correction_type multi-scan
_exptl_absorpt_process_details 'Saint, 1995, Bruker'
_exptl_crystal_colour yellow
_exptl_crystal_density_diffrn 1.502
_exptl_crystal_description plate
_exptl_crystal_F_000 1368
_exptl_crystal_size_max 0.40
_exptl_crystal_size_mid 0.15
_exptl_crystal_size_min 0.05
_refine_diff_density_max 0.520
_refine_diff_density_min -0.401
_refine_diff_density_rms 0.078
_refine_ls_extinction_method none
_refine_ls_goodness_of_fit_ref 1.029
_refine_ls_hydrogen_treatment constr
_refine_ls_matrix_type full
_refine_ls_number_parameters 829
_refine_ls_number_reflns 13005
_refine_ls_number_restraints 0
_refine_ls_restrained_S_all 1.029
_refine_ls_R_factor_all 0.0628
_refine_ls_R_factor_gt 0.0435
_refine_ls_shift/su_max 0.001
_refine_ls_shift/su_mean 0.000
_refine_ls_structure_factor_coef Fsqd
_refine_ls_weighting_details 'calc w=1/[\s^2^(Fo^2^)+(0.0390P)^2^+1.3330P] where P=(Fo^2^+2Fc^2^)/3'
_refine_ls_weighting_scheme calc
_refine_ls_wR_factor_gt 0.0956
_refine_ls_wR_factor_ref 0.1058
_reflns_number_gt 9979
_reflns_number_total 13005
_reflns_threshold_expression >2sigma(I)
_cod_data_source_file ja071271dsi20070513_114529.cif
_cod_data_source_block jp047
_cod_database_code 4109696

loop_
_symmetry_equiv_pos_as_xyz
'x, y, z'
'-x, -y, -z'

loop_
_atom_site_label
_atom_site_type_symbol
_atom_site_fract_x
_atom_site_fract_y
_atom_site_fract_z
_atom_site_U_iso_or_equiv
_atom_site_adp_type
_atom_site_occupancy
_atom_site_symmetry_multiplicity
_atom_site_calc_flag
_atom_site_refinement_flags
Zn1 Zn 0.45513(3) 0.754510(17) 0.557502(16) 0.01262(7) Uani 1 1 d .
Zn2 Zn 0.58380(3) 0.743159(18) -0.091155(16) 0.01381(8) Uani 1 1 d .
O1 O 0.46535(17) 0.89832(12) 0.55559(10) 0.0247(4) Uani 1 1 d .
O2 O 0.39858(18) 0.84725(12) 0.67373(12) 0.0284(5) Uani 1 1 d .
O3 O 0.46031(17) 0.60070(12) 0.55205(10) 0.0216(4) Uani 1 1 d .
O4 O 0.41444(17) 0.66472(11) 0.66209(10) 0.0217(4) Uani 1 1 d .
O5 O 0.44517(19) 0.98535(12) 0.65180(11) 0.0268(4) Uani 1 1 d .
O6 O 0.4270(2) 0.52086(12) 0.65866(12) 0.0319(5) Uani 1 1 d .
O7 O 0.57275(19) 0.89416(15) -0.09209(11) 0.0342(5) Uani 1 1 d .
O8 O 0.63609(19) 0.83934(15) -0.20469(14) 0.0437(6) Uani 1 1 d .
O9 O 0.58055(17) 0.59020(12) -0.07592(10) 0.0234(4) Uani 1 1 d .
O10 O 0.64298(17) 0.65088(12) -0.19068(11) 0.0219(4) Uani 1 1 d .
O11 O 0.6108(2) 0.98160(14) -0.19312(13) 0.0421(6) Uani 1 1 d .
O12 O 0.63814(19) 0.50732(12) -0.17740(12) 0.0312(5) Uani 1 1 d .
N1 N 0.50130(19) 0.75416(13) 0.43211(11) 0.0142(4) Uani 1 1 d .
N2 N 0.52952(19) 0.75124(13) 0.03395(11) 0.0144(4) Uani 1 1 d .
N3 N 0.64132(19) 0.75211(13) 0.55864(12) 0.0147(4) Uani 1 1 d .
N4 N 0.26419(19) 0.75885(13) 0.56220(12) 0.0145(4) Uani 1 1 d .
N5 N 0.77418(19) 0.73413(13) -0.09348(12) 0.0164(4) Uani 1 1 d .
N6 N 0.40101(19) 0.74321(13) -0.09670(11) 0.0143(4) Uani 1 1 d .
N7 N 0.4358(2) 0.91211(13) 0.62859(13) 0.0185(5) Uani 1 1 d .
N8 N 0.43425(19) 0.59312(13) 0.62533(12) 0.0165(4) Uani 1 1 d .
N9 N 0.6068(2) 0.90741(14) -0.16511(13) 0.0194(5) Uani 1 1 d .
N10 N 0.62059(19) 0.58098(14) -0.14880(13) 0.0184(5) Uani 1 1 d .
C1 C 0.5297(2) 0.67986(16) 0.39054(14) 0.0154(5) Uani 1 1 d .
H1 H 0.5484 0.6267 0.4153 0.018 Uiso 1 1 calc R
C2 C 0.5329(2) 0.67780(15) 0.31331(14) 0.0163(5) Uani 1 1 d .
H2 H 0.5531 0.6240 0.2860 0.020 Uiso 1 1 calc R
C3 C 0.5064(2) 0.75514(15) 0.27564(14) 0.0152(5) Uani 1 1 d .
C4 C 0.4799(2) 0.83179(16) 0.31813(14) 0.0182(5) Uani 1 1 d .
H3 H 0.4634 0.8862 0.2944 0.022 Uiso 1 1 calc R
C5 C 0.4777(2) 0.82859(16) 0.39511(14) 0.0176(5) Uani 1 1 d .
H4 H 0.4584 0.8817 0.4235 0.021 Uiso 1 1 calc R
C6 C 0.5549(2) 0.82431(16) 0.06609(15) 0.0196(5) Uani 1 1 d .
H5 H 0.5801 0.8754 0.0335 0.024 Uiso 1 1 calc R
C7 C 0.5461(3) 0.82848(16) 0.14375(14) 0.0193(5) Uani 1 1 d .
H6 H 0.5648 0.8815 0.1639 0.023 Uiso 1 1 calc R
C8 C 0.5096(2) 0.75450(15) 0.19269(14) 0.0152(5) Uani 1 1 d .
C9 C 0.4795(2) 0.68011(16) 0.16024(14) 0.0168(5) Uani 1 1 d .
H7 H 0.4514 0.6289 0.1919 0.020 Uiso 1 1 calc R
C10 C 0.4906(2) 0.68092(16) 0.08175(14) 0.0159(5) Uani 1 1 d .
H8 H 0.4698 0.6294 0.0605 0.019 Uiso 1 1 calc R
C11 C 0.7364(2) 0.75162(17) 0.49241(14) 0.0181(5) Uani 1 1 d .
H9 H 0.7187 0.7478 0.4443 0.022 Uiso 1 1 calc R
C12 C 0.8578(2) 0.75628(16) 0.49073(15) 0.0183(5) Uani 1 1 d .
H10 H 0.9218 0.7553 0.4424 0.022 Uiso 1 1 calc R
C13 C 0.8869(2) 0.76243(15) 0.56012(14) 0.0153(5) Uani 1 1 d .
C14 C 0.7890(2) 0.76482(18) 0.62840(15) 0.0206(6) Uani 1 1 d .
H11 H 0.8041 0.7699 0.6771 0.025 Uiso 1 1 calc R
C15 C 0.6692(2) 0.75977(17) 0.62526(15) 0.0192(5) Uani 1 1 d .
H12 H 0.6035 0.7618 0.6727 0.023 Uiso 1 1 calc R
C16 C 0.2290(2) 0.71525(16) 0.50913(15) 0.0177(5) Uani 1 1 d .
H13 H 0.2899 0.6814 0.4721 0.021 Uiso 1 1 calc R
C17 C 0.1092(2) 0.71719(16) 0.50573(15) 0.0167(5) Uani 1 1 d .
H14 H 0.0898 0.6868 0.4659 0.020 Uiso 1 1 calc R
C18 C 0.0169(2) 0.76349(15) 0.56047(14) 0.0148(5) Uani 1 1 d .
C19 C 0.0530(2) 0.80858(16) 0.61624(14) 0.0160(5) Uani 1 1 d .
H15 H -0.0066 0.8414 0.6549 0.019 Uiso 1 1 calc R
C20 C 0.1756(2) 0.80506(16) 0.61470(14) 0.0152(5) Uani 1 1 d .
H16 H 0.1983 0.8368 0.6525 0.018 Uiso 1 1 calc R
C21 C 0.8106(2) 0.71078(16) -0.03092(15) 0.0196(5) Uani 1 1 d .
H20 H 0.7494 0.6937 0.0158 0.024 Uiso 1 1 calc R
C22 C 0.9320(2) 0.71022(16) -0.03075(15) 0.0180(5) Uani 1 1 d .
H19 H 0.9523 0.6944 0.0156 0.022 Uiso 1 1 calc R
C23 C 1.0247(2) 0.73292(15) -0.09853(14) 0.0143(5) Uani 1 1 d .
C24 C 0.9881(2) 0.75360(17) -0.16446(14) 0.0197(5) Uani 1 1 d .
H18 H 1.0481 0.7673 -0.2128 0.024 Uiso 1 1 calc R
C25 C 0.8642(2) 0.75410(18) -0.15940(15) 0.0212(6) Uani 1 1 d .
H17 H 0.8414 0.7694 -0.2050 0.025 Uiso 1 1 calc R
C26 C 0.3043(2) 0.76141(16) -0.03340(14) 0.0169(5) Uani 1 1 d .
H21 H 0.3212 0.7770 0.0129 0.020 Uiso 1 1 calc R
C27 C 0.1829(2) 0.75870(16) -0.03209(14) 0.0172(5) Uani 1 1 d .
H22 H 0.1184 0.7716 0.0143 0.021 Uiso 1 1 calc R
C28 C 0.1552(2) 0.73685(15) -0.09936(14) 0.0142(5) Uani 1 1 d .
C29 C 0.2537(2) 0.71962(16) -0.16525(14) 0.0164(5) Uani 1 1 d .
H23 H 0.2393 0.7056 -0.2127 0.020 Uiso 1 1 calc R
C30 C 0.3735(2) 0.72306(16) -0.16137(14) 0.0161(5) Uani 1 1 d .
H24 H 0.4398 0.7105 -0.2070 0.019 Uiso 1 1 calc R
C41 C 1.0524(3) 0.05189(19) 0.65021(19) 0.0339(7) Uani 1 1 d .
H41 H 1.0152 0.0663 0.7033 0.041 Uiso 1 1 calc R
C42 C 0.9771(3) 0.03116(18) 0.60355(17) 0.0272(6) Uani 1 1 d .
C43 C 1.0361(3) 0.01087(16) 0.52474(15) 0.0216(6) Uani 1 1 d .
C44 C 0.8463(3) 0.02754(19) 0.63306(18) 0.0335(7) Uani 1 1 d .
H42 H 0.8064 0.0405 0.6862 0.040 Uiso 1 1 calc R
C45 C 0.7780(3) 0.00634(18) 0.58794(17) 0.0293(7) Uani 1 1 d .
H43 H 0.6909 0.0033 0.6103 0.035 Uiso 1 1 calc R
C46 C 0.8319(3) -0.01211(17) 0.50661(18) 0.0278(6) Uani 1 1 d .
C47 C 0.7626(3) -0.03208(18) 0.45788(19) 0.0333(7) Uani 1 1 d .
H44 H 0.6749 -0.0326 0.4775 0.040 Uiso 1 1 calc R
C48 C 0.8217(3) -0.05116(19) 0.38087(19) 0.0359(8) Uani 1 1 d .
H45 H 0.7731 -0.0643 0.3483 0.043 Uiso 1 1 calc R
C51 C 0.2822(3) 0.51561(16) 0.93773(16) 0.0227(6) Uani 1 1 d .
H51 H 0.3538 0.5271 0.9522 0.027 Uiso 1 1 calc R
C52 C 0.1663(3) 0.51765(16) 0.99391(15) 0.0199(6) Uani 1 1 d .
C53 C 0.0593(2) 0.49925(15) 0.97196(14) 0.0164(5) Uani 1 1 d .
C54 C 0.0725(3) 0.47881(16) 0.89343(15) 0.0209(6) Uani 1 1 d .
C55 C 0.1904(3) 0.47835(17) 0.83918(16) 0.0247(6) Uani 1 1 d .
H53 H 0.2000 0.4650 0.7865 0.030 Uiso 1 1 calc R
C56 C 0.2937(3) 0.49699(17) 0.86099(16) 0.0249(6) Uani 1 1 d .
H52 H 0.3729 0.4970 0.8231 0.030 Uiso 1 1 calc R
C57 C -0.0380(3) 0.45967(17) 0.87375(15) 0.0240(6) Uani 1 1 d .
H54 H -0.0308 0.4455 0.8216 0.029 Uiso 1 1 calc R
C58 C -0.1500(3) 0.46123(17) 0.92663(16) 0.0236(6) Uani 1 1 d .
H55 H -0.2202 0.4481 0.9112 0.028 Uiso 1 1 calc R
C61 C 0.9576(3) 0.44515(19) 0.32272(18) 0.0340(7) Uani 1 1 d .
H61 H 0.9457 0.4284 0.2752 0.041 Uiso 1 1 calc R
C62 C 0.8570(3) 0.47077(18) 0.38352(19) 0.0318(7) Uani 1 1 d .
H62 H 0.7770 0.4731 0.3769 0.038 Uiso 1 1 calc R
C63 C 0.8710(3) 0.49341(16) 0.45504(17) 0.0236(6) Uani 1 1 d .
C64 C 0.9914(2) 0.49015(16) 0.46358(15) 0.0204(6) Uani 1 1 d .
C65 C 0.7674(3) 0.51575(17) 0.52169(19) 0.0290(7) Uani 1 1 d .
H63 H 0.6862 0.5174 0.5169 0.035 Uiso 1 1 calc R
C66 C 0.7831(3) 0.53433(17) 0.59062(18) 0.0280(6) Uani 1 1 d .
H64 H 0.7129 0.5484 0.6335 0.034 Uiso 1 1 calc R
C67 C 0.9051(3) 0.53329(16) 0.60055(17) 0.0246(6) Uani 1 1 d .
C68 C 0.9241(3) 0.55667(18) 0.67045(17) 0.0312(7) Uani 1 1 d .
H65 H 0.8555 0.5738 0.7133 0.037 Uiso 1 1 calc R
C71 C 1.0498(3) -0.02471(17) -0.10675(16) 0.0245(6) Uani 1 1 d .
C72 C 0.9304(3) -0.02446(18) -0.11877(17) 0.0292(7) Uani 1 1 d .
H71 H 0.9255 -0.0352 -0.1694 0.035 Uiso 1 1 calc R
C73 C 0.8253(3) -0.00943(18) -0.06070(17) 0.0286(7) Uani 1 1 d .
H72 H 0.7481 -0.0098 -0.0711 0.034 Uiso 1 1 calc R
C74 C 0.8279(3) 0.00720(16) 0.01675(16) 0.0236(6) Uani 1 1 d .
C75 C 0.9445(2) 0.00783(16) 0.03073(15) 0.0210(6) Uani 1 1 d .
C76 C 0.7204(3) 0.02384(17) 0.07823(18) 0.0290(7) Uani 1 1 d .
H73 H 0.6422 0.0242 0.0691 0.035 Uiso 1 1 calc R
C77 C 0.7262(3) 0.03983(17) 0.15214(17) 0.0303(7) Uani 1 1 d .
H74 H 0.6521 0.0504 0.1933 0.036 Uiso 1 1 calc R
C78 C 0.8390(3) 0.04044(18) 0.16645(17) 0.0291(7) Uani 1 1 d .
H75 H 0.8415 0.0517 0.2175 0.035 Uiso 1 1 calc R
C81 C 1.1147(4) 0.7270(3) 0.2468(2) 0.0509(10) Uani 1 1 d .
H81 H 1.1945 0.7175 0.2529 0.061 Uiso 1 1 calc R
C82 C 1.0152(4) 0.6822(2) 0.29397(18) 0.0396(8) Uani 1 1 d .
H82 H 1.0258 0.6417 0.3333 0.048 Uiso 1 1 calc R
C83 C 0.9005(4) 0.6965(2) 0.28394(19) 0.0426(9) Uani 1 1 d .
H83 H 0.8320 0.6655 0.3166 0.051 Uiso 1 1 calc R
C84 C 0.8833(4) 0.7545(2) 0.2278(2) 0.0460(9) Uani 1 1 d .
H84 H 0.8034 0.7637 0.2216 0.055 Uiso 1 1 calc R
C85 C 0.9813(4) 0.7992(2) 0.1805(2) 0.0509(10) Uani 1 1 d .
H85 H 0.9695 0.8392 0.1412 0.061 Uiso 1 1 calc R
C86 C 1.0964(4) 0.7866(2) 0.1896(2) 0.0547(11) Uani 1 1 d .
H86 H 1.1640 0.8185 0.1570 0.066 Uiso 1 1 calc R

loop_
_atom_site_aniso_label
_atom_site_aniso_U_11
_atom_site_aniso_U_22
_atom_site_aniso_U_33
_atom_site_aniso_U_23
_atom_site_aniso_U_13
_atom_site_aniso_U_12
Zn1 0.01056(15) 0.01464(14) 0.01415(15) 0.00010(11) -0.00601(11) -0.00052(11)
Zn2 0.01108(15) 0.01758(15) 0.01452(15) -0.00138(11) -0.00637(11) -0.00047(11)
O1 0.0230(11) 0.0317(11) 0.0222(10) -0.0112(8) -0.0110(8) 0.0085(8)
O2 0.0252(11) 0.0201(10) 0.0445(13) 0.0117(9) -0.0177(10) -0.0088(8)
O3 0.0225(10) 0.0295(10) 0.0131(9) -0.0008(8) -0.0061(8) 0.0006(8)
O4 0.0204(10) 0.0219(9) 0.0238(10) -0.0096(8) -0.0072(8) -0.0002(8)
O5 0.0357(12) 0.0172(9) 0.0302(11) -0.0086(8) -0.0124(9) -0.0045(8)
O6 0.0447(14) 0.0195(10) 0.0333(12) 0.0109(9) -0.0157(10) -0.0010(9)
O7 0.0297(12) 0.0585(14) 0.0178(10) 0.0100(9) -0.0110(9) -0.0189(10)
O8 0.0230(12) 0.0469(14) 0.0632(16) -0.0361(12) -0.0129(11) 0.0099(10)
O9 0.0212(11) 0.0295(10) 0.0194(10) -0.0020(8) -0.0055(8) -0.0021(8)
O10 0.0163(10) 0.0245(10) 0.0261(10) 0.0053(8) -0.0085(8) -0.0036(8)
O11 0.0388(14) 0.0296(12) 0.0508(14) 0.0230(10) -0.0061(11) 0.0014(10)
O12 0.0327(12) 0.0231(10) 0.0411(13) -0.0157(9) -0.0144(10) 0.0001(9)
N1 0.0121(11) 0.0156(10) 0.0158(10) -0.0003(8) -0.0054(8) -0.0008(8)
N2 0.0134(11) 0.0161(10) 0.0153(10) -0.0028(8) -0.0067(8) 0.0016(8)
N3 0.0143(11) 0.0163(10) 0.0159(11) 0.0019(8) -0.0083(9) -0.0026(8)
N4 0.0138(11) 0.0140(10) 0.0170(11) 0.0021(8) -0.0064(9) -0.0019(8)
N5 0.0141(11) 0.0190(11) 0.0176(11) -0.0025(9) -0.0069(9) -0.0004(8)
N6 0.0131(11) 0.0167(10) 0.0143(10) -0.0001(8) -0.0058(8) -0.0007(8)
N7 0.0155(11) 0.0172(11) 0.0257(12) -0.0044(9) -0.0103(9) 0.0006(8)
N8 0.0158(11) 0.0172(10) 0.0169(11) -0.0001(9) -0.0057(9) 0.0010(8)
N9 0.0153(12) 0.0222(11) 0.0224(12) 0.0000(9) -0.0087(9) 0.0012(9)
N10 0.0123(11) 0.0191(11) 0.0257(12) -0.0034(9) -0.0081(9) -0.0009(8)
C1 0.0142(13) 0.0160(12) 0.0167(12) 0.0006(10) -0.0062(10) 0.0028(9)
C2 0.0188(14) 0.0136(11) 0.0158(12) -0.0016(10) -0.0045(10) 0.0016(10)
C3 0.0128(13) 0.0173(12) 0.0166(13) -0.0001(10) -0.0059(10) -0.0029(10)
C4 0.0239(15) 0.0144(12) 0.0177(13) 0.0009(10) -0.0083(11) -0.0007(10)
C5 0.0214(14) 0.0139(12) 0.0182(13) -0.0009(10) -0.0064(11) -0.0030(10)
C6 0.0253(15) 0.0175(12) 0.0180(13) 0.0022(10) -0.0095(11) -0.0015(11)
C7 0.0276(15) 0.0158(12) 0.0165(13) -0.0004(10) -0.0091(11) -0.0044(10)
C8 0.0152(13) 0.0166(12) 0.0153(12) -0.0036(10) -0.0067(10) 0.0030(10)
C9 0.0174(14) 0.0164(12) 0.0170(13) 0.0014(10) -0.0057(10) -0.0032(10)
C10 0.0145(13) 0.0161(12) 0.0181(13) -0.0040(10) -0.0056(10) -0.0016(10)
C11 0.0181(14) 0.0261(13) 0.0120(12) 0.0014(10) -0.0073(10) -0.0019(11)
C12 0.0136(13) 0.0245(13) 0.0165(13) 0.0007(10) -0.0040(10) -0.0010(10)
C13 0.0144(13) 0.0151(12) 0.0186(13) -0.0003(10) -0.0083(10) 0.0000(9)
C14 0.0151(14) 0.0338(15) 0.0152(13) -0.0040(11) -0.0075(10) 0.0004(11)
C15 0.0145(13) 0.0294(14) 0.0146(12) -0.0008(11) -0.0053(10) -0.0011(11)
C16 0.0147(13) 0.0166(12) 0.0220(13) -0.0014(10) -0.0061(10) 0.0004(10)
C17 0.0154(13) 0.0178(12) 0.0196(13) -0.0022(10) -0.0090(10) -0.0023(10)
C18 0.0118(13) 0.0166(12) 0.0169(12) 0.0046(10) -0.0061(10) -0.0025(9)
C19 0.0139(13) 0.0188(12) 0.0155(12) -0.0024(10) -0.0046(10) -0.0001(10)
C20 0.0154(13) 0.0176(12) 0.0138(12) -0.0004(10) -0.0060(10) -0.0023(10)
C21 0.0157(14) 0.0215(13) 0.0219(14) 0.0053(11) -0.0065(11) -0.0029(10)
C22 0.0178(14) 0.0194(12) 0.0182(13) 0.0061(10) -0.0082(10) -0.0014(10)
C23 0.0132(13) 0.0132(11) 0.0184(13) -0.0028(10) -0.0074(10) 0.0017(9)
C24 0.0155(13) 0.0317(14) 0.0117(12) -0.0003(11) -0.0035(10) -0.0040(11)
C25 0.0176(14) 0.0339(15) 0.0146(13) -0.0030(11) -0.0086(11) -0.0008(11)
C26 0.0173(14) 0.0205(12) 0.0149(12) -0.0038(10) -0.0076(10) 0.0009(10)
C27 0.0137(13) 0.0237(13) 0.0140(12) -0.0028(10) -0.0036(10) -0.0003(10)
C28 0.0134(13) 0.0132(11) 0.0183(13) 0.0008(10) -0.0083(10) -0.0003(9)
C29 0.0163(13) 0.0217(13) 0.0137(12) -0.0018(10) -0.0082(10) 0.0008(10)
C30 0.0146(13) 0.0191(12) 0.0139(12) 0.0000(10) -0.0033(10) 0.0007(10)
C41 0.045(2) 0.0255(15) 0.0330(17) -0.0027(13) -0.0154(15) 0.0040(14)
C42 0.0324(17) 0.0214(14) 0.0272(15) 0.0010(12) -0.0089(13) 0.0062(12)
C43 0.0250(15) 0.0140(12) 0.0254(15) 0.0018(11) -0.0076(12) 0.0017(11)
C44 0.0376(19) 0.0277(15) 0.0282(16) 0.0018(13) 0.0000(14) 0.0013(13)
C45 0.0209(16) 0.0235(14) 0.0364(17) 0.0019(12) 0.0014(13) 0.0016(12)
C46 0.0277(17) 0.0172(13) 0.0396(17) 0.0022(12) -0.0124(13) 0.0009(11)
C47 0.0275(17) 0.0251(15) 0.051(2) 0.0023(14) -0.0178(15) 0.0014(12)
C48 0.047(2) 0.0263(15) 0.0415(19) -0.0006(14) -0.0253(17) 0.0054(14)
C51 0.0195(15) 0.0178(13) 0.0321(16) 0.0024(11) -0.0100(12) -0.0004(10)
C52 0.0235(15) 0.0146(12) 0.0227(14) 0.0002(10) -0.0089(11) 0.0007(10)
C53 0.0204(14) 0.0122(11) 0.0180(13) -0.0003(10) -0.0079(11) 0.0013(10)
C54 0.0270(15) 0.0159(12) 0.0193(13) 0.0008(10) -0.0069(11) 0.0016(11)
C55 0.0294(16) 0.0246(14) 0.0184(14) -0.0021(11) -0.0049(12) 0.0017(12)
C56 0.0195(15) 0.0225(13) 0.0269(15) 0.0018(11) 0.0009(12) 0.0035(11)
C57 0.0343(17) 0.0248(14) 0.0171(14) -0.0024(11) -0.0136(12) -0.0017(12)
C58 0.0263(16) 0.0224(13) 0.0280(15) -0.0008(11) -0.0171(12) 0.0000(11)
C61 0.050(2) 0.0277(15) 0.0290(17) 0.0050(13) -0.0188(15) -0.0087(14)
C62 0.0342(18) 0.0228(14) 0.0469(19) 0.0070(13) -0.0253(16) -0.0069(13)
C63 0.0213(15) 0.0158(13) 0.0351(16) 0.0060(11) -0.0112(12) -0.0038(11)
C64 0.0198(14) 0.0138(12) 0.0285(15) 0.0031(10) -0.0087(12) -0.0030(10)
C65 0.0178(15) 0.0192(13) 0.051(2) 0.0038(13) -0.0125(14) -0.0005(11)
C66 0.0181(15) 0.0210(14) 0.0403(18) 0.0023(12) -0.0022(13) -0.0004(11)
C67 0.0245(16) 0.0131(12) 0.0343(16) 0.0044(11) -0.0068(12) 0.0000(11)
C68 0.0394(19) 0.0205(14) 0.0302(16) 0.0013(12) -0.0051(14) -0.0025(13)
C71 0.0320(17) 0.0159(13) 0.0245(15) 0.0017(11) -0.0065(12) -0.0038(11)
C72 0.042(2) 0.0219(14) 0.0272(16) 0.0003(12) -0.0163(14) -0.0032(13)
C73 0.0279(17) 0.0260(15) 0.0358(17) -0.0007(13) -0.0148(13) -0.0049(12)
C74 0.0260(16) 0.0135(12) 0.0306(15) 0.0016(11) -0.0072(12) -0.0037(11)
C75 0.0260(16) 0.0107(11) 0.0259(15) -0.0003(10) -0.0071(12) -0.0029(10)
C76 0.0246(16) 0.0151(13) 0.0435(18) 0.0010(12) -0.0043(13) -0.0041(11)
C77 0.0312(18) 0.0182(14) 0.0324(17) -0.0025(12) 0.0043(13) -0.0028(12)
C78 0.0399(19) 0.0213(14) 0.0226(15) -0.0025(11) -0.0034(13) -0.0044(13)
C81 0.043(2) 0.057(2) 0.054(2) -0.028(2) -0.0144(19) 0.0056(18)
C82 0.064(3) 0.0273(16) 0.0268(17) -0.0075(13) -0.0129(16) 0.0052(16)
C83 0.055(2) 0.0359(18) 0.0314(18) -0.0106(15) -0.0025(16) -0.0066(16)
C84 0.054(2) 0.040(2) 0.044(2) -0.0166(17) -0.0161(18) 0.0121(17)
C85 0.086(3) 0.0285(18) 0.036(2) -0.0048(15) -0.018(2) 0.0113(19)
C86 0.069(3) 0.042(2) 0.037(2) -0.0133(17) 0.0130(19) -0.019(2)

loop_
_atom_type_symbol
_atom_type_description
_atom_type_scat_dispersion_real
_atom_type_scat_dispersion_imag
_atom_type_scat_source
C C 0.0033 0.0016 'International Tables Vol C Tables 4.2.6.8 and 6.1.1.4'
H H 0.0000 0.0000 'International Tables Vol C Tables 4.2.6.8 and 6.1.1.4'
N N 0.0061 0.0033 'International Tables Vol C Tables 4.2.6.8 and 6.1.1.4'
O O 0.0106 0.0060 'International Tables Vol C Tables 4.2.6.8 and 6.1.1.4'
Zn Zn 0.2839 1.4301 'International Tables Vol C Tables 4.2.6.8 and 6.1.1.4'

loop_
_geom_angle_atom_site_label_1
_geom_angle_atom_site_label_2
_geom_angle_atom_site_label_3
_geom_angle
_geom_angle_site_symmetry_1
_geom_angle_site_symmetry_3
N3 Zn1 N4 177.18(8) . .
N3 Zn1 N1 94.72(8) . .
N4 Zn1 N1 87.99(8) . .
N3 Zn1 O1 85.73(7) . .
N4 Zn1 O1 93.46(7) . .
N1 Zn1 O1 91.21(7) . .
N3 Zn1 O4 87.74(7) . .
N4 Zn1 O4 90.59(7) . .
N1 Zn1 O4 142.16(7) . .
O1 Zn1 O4 126.61(6) . .
N3 Zn1 O3 90.81(7) . .
N4 Zn1 O3 90.15(7) . .
N1 Zn1 O3 85.88(7) . .
O1 Zn1 O3 175.29(7) . .
O4 Zn1 O3 56.30(6) . .
N3 Zn1 O2 88.95(7) . .
N4 Zn1 O2 88.38(7) . .
N1 Zn1 O2 145.49(7) . .
O1 Zn1 O2 54.80(6) . .
O4 Zn1 O2 72.17(6) . .
O3 Zn1 O2 128.43(6) . .
N6 Zn2 N5 174.79(8) . .
N6 Zn2 N2 94.45(8) . .
N5 Zn2 N2 89.50(8) . .
N6 Zn2 O10 89.78(7) . .
N5 Zn2 O10 85.04(7) . .
N2 Zn2 O10 144.48(7) . .
N6 Zn2 O7 89.22(7) . .
N5 Zn2 O7 94.47(7) . .
N2 Zn2 O7 85.62(7) . .
O10 Zn2 O7 129.75(7) . .
N6 Zn2 O9 88.92(7) . .
N5 Zn2 O9 87.80(7) . .
N2 Zn2 O9 88.38(7) . .
O10 Zn2 O9 56.41(6) . .
O7 Zn2 O9 173.56(7) . .
N6 Zn2 O8 88.84(7) . .
N5 Zn2 O8 90.37(8) . .
N2 Zn2 O8 139.40(7) . .
O10 Zn2 O8 75.82(7) . .
O7 Zn2 O8 53.92(7) . .
O9 Zn2 O8 132.18(6) . .
N7 O1 Zn1 100.32(14) . .
N7 O2 Zn1 87.43(14) . .
N8 O3 Zn1 91.20(13) . .
N8 O4 Zn1 96.19(14) . .
N9 O7 Zn2 97.95(15) . .
N9 O8 Zn2 92.66(17) . .
N10 O9 Zn2 91.36(14) . .
N10 O10 Zn2 95.29(14) . .
C5 N1 C1 117.3(2) . .
C5 N1 Zn1 118.01(16) . .
C1 N1 Zn1 123.38(16) . .
C10 N2 C6 117.2(2) . .
C10 N2 Zn2 122.51(15) . .
C6 N2 Zn2 119.30(17) . .
C15 N3 C11 116.8(2) . .
C15 N3 Zn1 121.12(17) . .
C11 N3 Zn1 121.79(16) . .
C20 N4 C16 116.9(2) . .
C20 N4 Zn1 123.67(16) . .
C16 N4 Zn1 119.38(16) . .
C21 N5 C25 116.3(2) . .
C21 N5 Zn2 123.35(17) . .
C25 N5 Zn2 120.29(17) . .
C30 N6 C26 116.4(2) . .
C30 N6 Zn2 122.80(16) . .
C26 N6 Zn2 120.80(16) . .
O5 N7 O2 122.7(2) . .
O5 N7 O1 120.5(2) . .
O2 N7 O1 116.8(2) . .
O6 N8 O3 121.7(2) . .
O6 N8 O4 122.1(2) . .
O3 N8 O4 116.21(19) . .
O11 N9 O8 123.6(3) . .
O11 N9 O7 121.0(2) . .
O8 N9 O7 115.4(2) . .
O12 N10 O10 121.7(2) . .
O12 N10 O9 121.4(2) . .
O10 N10 O9 116.9(2) . .
N1 C1 C2 122.6(2) . .
N1 C1 H1 118.7 . .
C2 C1 H1 118.7 . .
C1 C2 C3 119.7(2) . .
C1 C2 H2 120.2 . .
C3 C2 H2 120.2 . .
C4 C3 C2 117.5(2) . .
C4 C3 C8 121.9(2) . .
C2 C3 C8 120.6(2) . .
C5 C4 C3 119.5(2) . .
C5 C4 H3 120.2 . .
C3 C4 H3 120.2 . .
N1 C5 C4 123.3(2) . .
N1 C5 H4 118.3 . .
C4 C5 H4 118.3 . .
N2 C6 C7 123.1(2) . .
N2 C6 H5 118.5 . .
C7 C6 H5 118.5 . .
C6 C7 C8 119.6(2) . .
C6 C7 H6 120.2 . .
C8 C7 H6 120.2 . .
C9 C8 C7 117.4(2) . .
C9 C8 C3 121.7(2) . .
C7 C8 C3 120.9(2) . .
C10 C9 C8 119.7(2) . .
C10 C9 H7 120.2 . .
C8 C9 H7 120.2 . .
N2 C10 C9 123.0(2) . .
N2 C10 H8 118.5 . .
C9 C10 H8 118.5 . .
N3 C11 C12 123.3(2) . .
N3 C11 H9 118.3 . .
C12 C11 H9 118.3 . .
C11 C12 C13 119.8(2) . .
C11 C12 H10 120.1 . .
C13 C12 H10 120.1 . .
C14 C13 C12 117.1(2) . .
C14 C13 C18 121.9(2) . 1_655
C12 C13 C18 121.0(2) . 1_655
C15 C14 C13 119.7(2) . .
C15 C14 H11 120.2 . .
C13 C14 H11 120.2 . .
N3 C15 C14 123.3(2) . .
N3 C15 H12 118.3 . .
C14 C15 H12 118.3 . .
N4 C16 C17 123.4(2) . .
N4 C16 H13 118.3 . .
C17 C16 H13 118.3 . .
C16 C17 C18 120.0(2) . .
C16 C17 H14 120.0 . .
C18 C17 H14 120.0 . .
C17 C18 C19 116.8(2) . .
C17 C18 C13 120.7(2) . 1_455
C19 C18 C13 122.6(2) . 1_455
C20 C19 C18 119.8(2) . .
C20 C19 H15 120.1 . .
C18 C19 H15 120.1 . .
N4 C20 C19 123.1(2) . .
N4 C20 H16 118.5 . .
C19 C20 H16 118.5 . .
N5 C21 C22 123.6(2) . .
N5 C21 H20 118.2 . .
C22 C21 H20 118.2 . .
C21 C22 C23 119.9(2) . .
C21 C22 H19 120.0 . .
C23 C22 H19 120.0 . .
C22 C23 C24 116.7(2) . .
C22 C23 C28 121.2(2) . 1_655
C24 C23 C28 122.0(2) . 1_655
C25 C24 C23 119.7(2) . .
C25 C24 H18 120.1 . .
C23 C24 H18 120.1 . .
N5 C25 C24 123.6(2) . .
N5 C25 H17 118.2 . .
C24 C25 H17 118.2 . .
N6 C26 C27 123.7(2) . .
N6 C26 H21 118.1 . .
C27 C26 H21 118.1 . .
C26 C27 C28 119.5(2) . .
C26 C27 H22 120.3 . .
C28 C27 H22 120.3 . .
C29 C28 C27 117.4(2) . .
C29 C28 C23 122.6(2) . 1_455
C27 C28 C23 120.0(2) . 1_455
C30 C29 C28 119.4(2) . .
C30 C29 H23 120.3 . .
C28 C29 H23 120.3 . .
N6 C30 C29 123.6(2) . .
N6 C30 H24 118.2 . .
C29 C30 H24 118.2 . .
C48 C41 C42 120.3(3) 2_756 .
C48 C41 H41 119.9 2_756 .
C42 C41 H41 119.9 . .
C43 C42 C41 118.0(3) . .
C43 C42 C44 119.0(3) . .
C41 C42 C44 123.0(3) . .
C42 C43 C46 120.5(3) . 2_756
C42 C43 C43 120.0(3) . 2_756
C46 C43 C43 119.4(3) 2_756 2_756
C45 C44 C42 121.6(3) . .
C45 C44 H42 119.2 . .
C42 C44 H42 119.2 . .
C44 C45 C46 122.2(3) . .
C44 C45 H43 118.9 . .
C46 C45 H43 118.9 . .
C47 C46 C43 119.0(3) . 2_756
C47 C46 C45 123.3(3) . .
C43 C46 C45 117.7(3) 2_756 .
C48 C47 C46 119.7(3) . .
C48 C47 H44 120.1 . .
C46 C47 H44 120.1 . .
C41 C48 C47 122.5(3) 2_756 .
C41 C48 H45 118.8 2_756 .
C47 C48 H45 118.8 . .
C56 C51 C52 120.6(3) . .
C56 C51 H51 119.7 . .
C52 C51 H51 119.7 . .
C51 C52 C53 119.4(2) . .
C51 C52 C58 122.3(2) . 2_567
C53 C52 C58 118.3(2) . 2_567
C53 C53 C54 120.1(3) 2_567 .
C53 C53 C52 120.4(3) 2_567 .
C54 C53 C52 119.5(2) . .
C55 C54 C53 119.0(2) . .
C55 C54 C57 123.3(2) . .
C53 C54 C57 117.8(2) . .
C56 C55 C54 121.1(3) . .
C56 C55 H53 119.5 . .
C54 C55 H53 119.5 . .
C51 C56 C55 120.4(3) . .
C51 C56 H52 119.8 . .
C55 C56 H52 119.8 . .
C58 C57 C54 122.2(2) . .
C58 C57 H54 118.9 . .
C54 C57 H54 118.9 . .
C57 C58 C52 121.3(3) . 2_567
C57 C58 H55 119.4 . .
C52 C58 H55 119.4 2_567 .
C62 C61 C68 121.1(3) . 2_766
C62 C61 H61 119.5 . .
C68 C61 H61 119.5 2_766 .
C61 C62 C63 120.9(3) . .
C61 C62 H62 119.6 . .
C63 C62 H62 119.6 . .
C62 C63 C64 118.8(3) . .
C62 C63 C65 122.7(3) . .
C64 C63 C65 118.5(3) . .
C63 C64 C67 119.8(2) . 2_766
C63 C64 C64 120.3(3) . 2_766
C67 C64 C64 119.9(3) 2_766 2_766
C66 C65 C63 121.5(3) . .
C66 C65 H63 119.3 . .
C63 C65 H63 119.3 . .
C65 C66 C67 121.2(3) . .
C65 C66 H64 119.4 . .
C67 C66 H64 119.4 . .
C68 C67 C64 119.3(3) . 2_766
C68 C67 C66 122.2(3) . .
C64 C67 C66 118.6(3) 2_766 .
C61 C68 C67 120.2(3) 2_766 .
C61 C68 H65 119.9 2_766 .
C67 C68 H65 119.9 . .
C78 C71 C75 118.7(3) 2_755 2_755
C78 C71 C72 123.2(3) 2_755 .
C75 C71 C72 118.2(3) 2_755 .
C73 C72 C71 122.1(3) . .
C73 C72 H71 118.9 . .
C71 C72 H71 118.9 . .
C72 C73 C74 121.0(3) . .
C72 C73 H72 119.5 . .
C74 C73 H72 119.5 . .
C76 C74 C75 119.1(3) . .
C76 C74 C73 122.5(3) . .
C75 C74 C73 118.4(3) . .
C75 C75 C74 120.5(3) 2_755 .
C75 C75 C71 119.8(3) 2_755 2_755
C74 C75 C71 119.7(2) . 2_755
C77 C76 C74 121.0(3) . .
C77 C76 H73 119.5 . .
C74 C76 H73 119.5 . .
C78 C77 C76 120.4(3) . .
C78 C77 H74 119.8 . .
C76 C77 H74 119.8 . .
C77 C78 C71 121.1(3) . 2_755
C77 C78 H75 119.4 . .
C71 C78 H75 119.4 2_755 .
C82 C81 C86 119.0(4) . .
C82 C81 H81 120.5 . .
C86 C81 H81 120.5 . .
C83 C82 C81 119.7(3) . .
C83 C82 H82 120.2 . .
C81 C82 H82 120.2 . .
C84 C83 C82 121.1(3) . .
C84 C83 H83 119.5 . .
C82 C83 H83 119.5 . .
C83 C84 C85 119.8(4) . .
C83 C84 H84 120.1 . .
C85 C84 H84 120.1 . .
C84 C85 C86 120.3(4) . .
C84 C85 H85 119.9 . .
C86 C85 H85 119.9 . .
C85 C86 C81 120.1(4) . .
C85 C86 H86 119.9 . .
C81 C86 H86 119.9 . .

loop_
_geom_bond_atom_site_label_1
_geom_bond_atom_site_label_2
_geom_bond_distance
_geom_bond_site_symmetry_2
Zn1 N3 2.118(2) .
Zn1 N4 2.141(2) .
Zn1 N1 2.158(2) .
Zn1 O1 2.1802(19) .
Zn1 O4 2.2202(19) .
Zn1 O3 2.3282(18) .
Zn1 O2 2.469(2) .
Zn2 N6 2.107(2) .
Zn2 N5 2.147(2) .
Zn2 N2 2.155(2) .
Zn2 O10 2.2345(19) .
Zn2 O7 2.280(2) .
Zn2 O9 2.3180(18) .
Zn2 O8 2.399(3) .
O1 N7 1.278(3) .
O2 N7 1.252(3) .
O3 N8 1.263(3) .
O4 N8 1.267(2) .
O5 N7 1.218(2) .
O6 N8 1.219(3) .
O7 N9 1.264(3) .
O8 N9 1.249(3) .
O9 N10 1.263(3) .
O10 N10 1.263(3) .
O11 N9 1.208(3) .
O12 N10 1.228(3) .
N1 C5 1.343(3) .
N1 C1 1.347(3) .
N2 C10 1.343(3) .
N2 C6 1.347(3) .
N3 C15 1.340(3) .
N3 C11 1.345(3) .
N4 C20 1.345(3) .
N4 C16 1.345(3) .
N5 C21 1.342(3) .
N5 C25 1.345(3) .
N6 C30 1.342(3) .
N6 C26 1.349(3) .
C1 C2 1.381(3) .
C1 H1 0.9500 .
C2 C3 1.396(3) .
C2 H2 0.9500 .
C3 C4 1.385(3) .
C3 C8 1.483(3) .
C4 C5 1.377(3) .
C4 H3 0.9500 .
C5 H4 0.9500 .
C6 C7 1.375(3) .
C6 H5 0.9500 .
C7 C8 1.393(3) .
C7 H6 0.9500 .
C8 C9 1.389(3) .
C9 C10 1.380(3) .
C9 H7 0.9500 .
C10 H8 0.9500 .
C11 C12 1.374(3) .
C11 H9 0.9500 .
C12 C13 1.392(3) .
C12 H10 0.9500 .
C13 C14 1.386(3) .
C13 C18 1.478(3) 1_655
C14 C15 1.383(3) .
C14 H11 0.9500 .
C15 H12 0.9500 .
C16 C17 1.379(3) .
C16 H13 0.9500 .
C17 C18 1.387(3) .
C17 H14 0.9500 .
C18 C19 1.402(3) .
C18 C13 1.478(3) 1_455
C19 C20 1.382(3) .
C19 H15 0.9500 .
C20 H16 0.9500 .
C21 C22 1.378(3) .
C21 H20 0.9500 .
C22 C23 1.392(3) .
C22 H19 0.9500 .
C23 C24 1.392(3) .
C23 C28 1.480(3) 1_655
C24 C25 1.381(4) .
C24 H18 0.9500 .
C25 H17 0.9500 .
C26 C27 1.373(3) .
C26 H21 0.9500 .
C27 C28 1.395(3) .
C27 H22 0.9500 .
C28 C29 1.386(3) .
C28 C23 1.480(3) 1_455
C29 C30 1.386(3) .
C29 H23 0.9500 .
C30 H24 0.9500 .
C41 C48 1.368(5) 2_756
C41 C42 1.418(4) .
C41 H41 0.9500 .
C42 C43 1.413(4) .
C42 C44 1.420(4) .
C43 C46 1.432(4) 2_756
C43 C43 1.436(5) 2_756
C44 C45 1.336(4) .
C44 H42 0.9500 .
C45 C46 1.439(4) .
C45 H43 0.9500 .
C46 C47 1.393(4) .
C46 C43 1.432(4) 2_756
C47 C48 1.381(4) .
C47 H44 0.9500 .
C48 C41 1.368(5) 2_756
C48 H45 0.9500 .
C51 C56 1.387(4) .
C51 C52 1.396(4) .
C51 H51 0.9500 .
C52 C53 1.427(4) .
C52 C58 1.433(4) 2_567
C53 C53 1.418(5) 2_567
C53 C54 1.421(3) .
C54 C55 1.398(4) .
C54 C57 1.446(4) .
C55 C56 1.387(4) .
C55 H53 0.9500 .
C56 H52 0.9500 .
C57 C58 1.339(4) .
C57 H54 0.9500 .
C58 C52 1.433(4) 2_567
C58 H55 0.9500 .
C61 C62 1.375(4) .
C61 C68 1.385(4) 2_766
C61 H61 0.9500 .
C62 C63 1.401(4) .
C62 H62 0.9500 .
C63 C64 1.419(4) .
C63 C65 1.442(4) .
C64 C67 1.420(4) 2_766
C64 C64 1.427(5) 2_766
C65 C66 1.348(4) .
C65 H63 0.9500 .
C66 C67 1.448(4) .
C66 H64 0.9500 .
C67 C68 1.400(4) .
C67 C64 1.420(4) 2_766
C68 C61 1.385(4) 2_766
C68 H65 0.9500 .
C71 C78 1.406(4) 2_755
C71 C75 1.422(4) 2_755
C71 C72 1.436(4) .
C72 C73 1.345(4) .
C72 H71 0.9500 .
C73 C74 1.436(4) .
C73 H72 0.9500 .
C74 C76 1.398(4) .
C74 C75 1.421(4) .
C75 C75 1.420(5) 2_755
C75 C71 1.422(4) 2_755
C76 C77 1.383(4) .
C76 H73 0.9500 .
C77 C78 1.381(4) .
C77 H74 0.9500 .
C78 C71 1.406(4) 2_755
C78 H75 0.9500 .
C81 C82 1.377(5) .
C81 C86 1.398(5) .
C81 H81 0.9500 .
C82 C83 1.375(5) .
C82 H82 0.9500 .
C83 C84 1.365(5) .
C83 H83 0.9500 .
C84 C85 1.366(5) .
C84 H84 0.9500 .
C85 C86 1.370(6) .
C85 H85 0.9500 .
C86 H86 0.9500 .

loop_
_geom_hbond_atom_site_label_D
_geom_hbond_atom_site_label_H
_geom_hbond_atom_site_label_A
_geom_hbond_distance_DH
_geom_hbond_distance_HA
_geom_hbond_distance_DA
_geom_hbond_angle_DHA
_geom_hbond_site_symmetry_A
C15 H12 O8 0.95 2.67 3.242(3) 119.5 1_556
C14 H11 O8 0.95 2.61 3.202(3) 120.8 1_556
C29 H23 O4 0.95 2.59 3.212(3) 123.4 1_554
C30 H24 O4 0.95 2.58 3.223(3) 124.9 1_554

loop_
_geom_torsion_atom_site_label_1
_geom_torsion_atom_site_label_2
_geom_torsion_atom_site_label_3
_geom_torsion_atom_site_label_4
_geom_torsion
_geom_torsion_site_symmetry_1
_geom_torsion_site_symmetry_4
N3 Zn1 O1 N7 -87.18(15) . .
N4 Zn1 O1 N7 90.12(14) . .
N1 Zn1 O1 N7 178.18(14) . .
O4 Zn1 O1 N7 -3.19(17) . .
O2 Zn1 O1 N7 4.55(13) . .
N3 Zn1 O2 N7 80.93(14) . .
N4 Zn1 O2 N7 -99.97(14) . .
N1 Zn1 O2 N7 -15.9(2) . .
O1 Zn1 O2 N7 -4.58(13) . .
O4 Zn1 O2 N7 168.90(15) . .
O3 Zn1 O2 N7 171.13(12) . .
N3 Zn1 O3 N8 84.94(14) . .
N4 Zn1 O3 N8 -92.42(14) . .
N1 Zn1 O3 N8 179.61(14) . .
O4 Zn1 O3 N8 -1.81(12) . .
O2 Zn1 O3 N8 -4.36(16) . .
N3 Zn1 O4 N8 -90.66(14) . .
N4 Zn1 O4 N8 91.60(14) . .
N1 Zn1 O4 N8 4.1(2) . .
O1 Zn1 O4 N8 -173.64(12) . .
O3 Zn1 O4 N8 1.81(12) . .
O2 Zn1 O4 N8 179.71(15) . .
N6 Zn2 O7 N9 -87.40(15) . .
N5 Zn2 O7 N9 88.92(15) . .
N2 Zn2 O7 N9 178.07(15) . .
O10 Zn2 O7 N9 1.66(18) . .
O8 Zn2 O7 N9 1.72(13) . .
N6 Zn2 O8 N9 88.16(15) . .
N5 Zn2 O8 N9 -96.99(15) . .
N2 Zn2 O8 N9 -7.3(2) . .
O10 Zn2 O8 N9 178.22(16) . .
O7 Zn2 O8 N9 -1.73(13) . .
O9 Zn2 O8 N9 175.65(13) . .
N6 Zn2 O9 N10 89.80(14) . .
N5 Zn2 O9 N10 -86.15(14) . .
N2 Zn2 O9 N10 -175.71(14) . .
O10 Zn2 O9 N10 -0.65(12) . .
O8 Zn2 O9 N10 2.35(17) . .
N6 Zn2 O10 N10 -88.20(14) . .
N5 Zn2 O10 N10 91.31(14) . .
N2 Zn2 O10 N10 9.2(2) . .
O7 Zn2 O10 N10 -177.00(12) . .
O9 Zn2 O10 N10 0.65(12) . .
O8 Zn2 O10 N10 -177.05(14) . .
N3 Zn1 N1 C5 -109.46(18) . .
N4 Zn1 N1 C5 69.77(18) . .
O1 Zn1 N1 C5 -23.65(18) . .
O4 Zn1 N1 C5 158.14(16) . .
O3 Zn1 N1 C5 160.07(18) . .
O2 Zn1 N1 C5 -14.4(3) . .
N3 Zn1 N1 C1 83.77(19) . .
N4 Zn1 N1 C1 -97.00(19) . .
O1 Zn1 N1 C1 169.58(19) . .
O4 Zn1 N1 C1 -8.6(3) . .
O3 Zn1 N1 C1 -6.70(19) . .
O2 Zn1 N1 C1 178.79(16) . .
N6 Zn2 N2 C10 77.36(19) . .
N5 Zn2 N2 C10 -99.25(19) . .
O10 Zn2 N2 C10 -18.5(3) . .
O7 Zn2 N2 C10 166.23(19) . .
O9 Zn2 N2 C10 -11.43(19) . .
O8 Zn2 N2 C10 170.77(16) . .
N6 Zn2 N2 C6 -114.46(19) . .
N5 Zn2 N2 C6 68.94(19) . .
O10 Zn2 N2 C6 149.67(17) . .
O7 Zn2 N2 C6 -25.58(19) . .
O9 Zn2 N2 C6 156.76(19) . .
O8 Zn2 N2 C6 -21.0(2) . .
N1 Zn1 N3 C15 173.85(18) . .
O1 Zn1 N3 C15 82.98(19) . .
O4 Zn1 N3 C15 -43.99(18) . .
O3 Zn1 N3 C15 -100.22(18) . .
O2 Zn1 N3 C15 28.21(18) . .
N1 Zn1 N3 C11 0.45(19) . .
O1 Zn1 N3 C11 -90.42(19) . .
O4 Zn1 N3 C11 142.61(19) . .
O3 Zn1 N3 C11 86.38(19) . .
O2 Zn1 N3 C11 -145.19(19) . .
N1 Zn1 N4 C20 -143.10(19) . .
O1 Zn1 N4 C20 -52.01(19) . .
O4 Zn1 N4 C20 74.72(19) . .
O3 Zn1 N4 C20 131.03(19) . .
O2 Zn1 N4 C20 2.58(19) . .
N1 Zn1 N4 C16 35.18(18) . .
O1 Zn1 N4 C16 126.27(18) . .
O4 Zn1 N4 C16 -107.00(18) . .
O3 Zn1 N4 C16 -50.69(18) . .
O2 Zn1 N4 C16 -179.14(18) . .
N2 Zn2 N5 C21 19.14(19) . .
O10 Zn2 N5 C21 -125.72(19) . .
O7 Zn2 N5 C21 104.71(19) . .
O9 Zn2 N5 C21 -69.25(19) . .
O8 Zn2 N5 C21 158.54(19) . .
N2 Zn2 N5 C25 -159.43(19) . .
O10 Zn2 N5 C25 55.71(19) . .
O7 Zn2 N5 C25 -73.86(19) . .
O9 Zn2 N5 C25 112.18(19) . .
O8 Zn2 N5 C25 -20.03(19) . .
N2 Zn2 N6 C30 -167.60(18) . .
O10 Zn2 N6 C30 -22.90(19) . .
O7 Zn2 N6 C30 106.85(19) . .
O9 Zn2 N6 C30 -79.31(19) . .
O8 Zn2 N6 C30 52.92(19) . .
N2 Zn2 N6 C26 10.44(19) . .
O10 Zn2 N6 C26 155.13(18) . .
O7 Zn2 N6 C26 -75.11(19) . .
O9 Zn2 N6 C26 98.73(18) . .
O8 Zn2 N6 C26 -129.04(19) . .
Zn1 O2 N7 O5 -172.3(2) . .
Zn1 O2 N7 O1 7.2(2) . .
Zn1 O1 N7 O5 171.20(19) . .
Zn1 O1 N7 O2 -8.2(2) . .
Zn1 O3 N8 O6 -178.0(2) . .
Zn1 O3 N8 O4 2.9(2) . .
Zn1 O4 N8 O6 177.9(2) . .
Zn1 O4 N8 O3 -3.1(2) . .
Zn2 O8 N9 O11 -177.9(2) . .
Zn2 O8 N9 O7 2.8(2) . .
Zn2 O7 N9 O11 177.7(2) . .
Zn2 O7 N9 O8 -3.0(2) . .
Zn2 O10 N10 O12 179.7(2) . .
Zn2 O10 N10 O9 -1.1(2) . .
Zn2 O9 N10 O12 -179.7(2) . .
Zn2 O9 N10 O10 1.1(2) . .
C5 N1 C1 C2 -1.2(4) . .
Zn1 N1 C1 C2 165.65(19) . .
N1 C1 C2 C3 0.3(4) . .
C1 C2 C3 C4 1.2(4) . .
C1 C2 C3 C8 179.8(2) . .
C2 C3 C4 C5 -1.6(4) . .
C8 C3 C4 C5 179.7(2) . .
C1 N1 C5 C4 0.7(4) . .
Zn1 N1 C5 C4 -166.9(2) . .
C3 C4 C5 N1 0.7(4) . .
C10 N2 C6 C7 1.9(4) . .
Zn2 N2 C6 C7 -166.9(2) . .
N2 C6 C7 C8 0.1(4) . .
C6 C7 C8 C9 -2.2(4) . .
C6 C7 C8 C3 176.3(2) . .
C4 C3 C8 C9 -149.9(3) . .
C2 C3 C8 C9 31.5(4) . .
C4 C3 C8 C7 31.7(4) . .
C2 C3 C8 C7 -146.9(2) . .
C7 C8 C9 C10 2.2(4) . .
C3 C8 C9 C10 -176.3(2) . .
C6 N2 C10 C9 -1.9(4) . .
Zn2 N2 C10 C9 166.51(19) . .
C8 C9 C10 N2 -0.2(4) . .
C15 N3 C11 C12 1.6(4) . .
Zn1 N3 C11 C12 175.32(19) . .
N3 C11 C12 C13 -0.4(4) . .
C11 C12 C13 C14 -0.9(4) . .
C11 C12 C13 C18 177.2(2) . 1_655
C12 C13 C14 C15 1.0(4) . .
C18 C13 C14 C15 -177.2(2) 1_655 .
C11 N3 C15 C14 -1.6(4) . .
Zn1 N3 C15 C14 -175.3(2) . .
C13 C14 C15 N3 0.3(4) . .
C20 N4 C16 C17 1.1(4) . .
Zn1 N4 C16 C17 -177.33(19) . .
N4 C16 C17 C18 -2.2(4) . .
C16 C17 C18 C19 1.6(4) . .
C16 C17 C18 C13 -176.8(2) . 1_455
C17 C18 C19 C20 -0.2(3) . .
C13 C18 C19 C20 178.2(2) 1_455 .
C16 N4 C20 C19 0.5(3) . .
Zn1 N4 C20 C19 178.81(18) . .
C18 C19 C20 N4 -0.9(4) . .
C25 N5 C21 C22 2.8(4) . .
Zn2 N5 C21 C22 -175.78(19) . .
N5 C21 C22 C23 -1.4(4) . .
C21 C22 C23 C24 -1.3(4) . .
C21 C22 C23 C28 177.2(2) . 1_655
C22 C23 C24 C25 2.4(4) . .
C28 C23 C24 C25 -176.1(2) 1_655 .
C21 N5 C25 C24 -1.6(4) . .
Zn2 N5 C25 C24 177.1(2) . .
C23 C24 C25 N5 -1.0(4) . .
C30 N6 C26 C27 1.2(4) . .
Zn2 N6 C26 C27 -176.99(19) . .
N6 C26 C27 C28 -0.6(4) . .
C26 C27 C28 C29 -0.6(4) . .
C26 C27 C28 C23 179.5(2) . 1_455
C27 C28 C29 C30 1.2(4) . .
C23 C28 C29 C30 -178.9(2) 1_455 .
C26 N6 C30 C29 -0.6(3) . .
Zn2 N6 C30 C29 177.57(18) . .
C28 C29 C30 N6 -0.6(4) . .
C48 C41 C42 C43 -0.6(4) 2_756 .
C48 C41 C42 C44 177.6(3) 2_756 .
C41 C42 C43 C46 -0.5(4) . 2_756
C44 C42 C43 C46 -178.7(2) . 2_756
C41 C42 C43 C43 179.8(3) . 2_756
C44 C42 C43 C43 1.5(4) . 2_756
C43 C42 C44 C45 -0.7(4) . .
C41 C42 C44 C45 -178.9(3) . .
C42 C44 C45 C46 -1.4(4) . .
C44 C45 C46 C47 -178.3(3) . .
C44 C45 C46 C43 2.6(4) . 2_756
C43 C46 C47 C48 0.7(4) 2_756 .
C45 C46 C47 C48 -178.4(3) . .
C46 C47 C48 C41 0.4(4) . 2_756
C56 C51 C52 C53 0.8(4) . .
C56 C51 C52 C58 -178.4(2) . 2_567
C51 C52 C53 C53 179.9(3) . 2_567
C58 C52 C53 C53 -0.9(4) 2_567 2_567
C51 C52 C53 C54 0.3(4) . .
C58 C52 C53 C54 179.5(2) 2_567 .
C53 C53 C54 C55 179.6(3) 2_567 .
C52 C53 C54 C55 -0.8(4) . .
C53 C53 C54 C57 -0.2(4) 2_567 .
C52 C53 C54 C57 179.4(2) . .
C53 C54 C55 C56 0.3(4) . .
C57 C54 C55 C56 -179.9(2) . .
C52 C51 C56 C55 -1.3(4) . .
C54 C55 C56 C51 0.7(4) . .
C55 C54 C57 C58 -179.4(3) . .
C53 C54 C57 C58 0.4(4) . .
C54 C57 C58 C52 0.1(4) . 2_567
C68 C61 C62 C63 -1.8(4) 2_766 .
C61 C62 C63 C64 0.5(4) . .
C61 C62 C63 C65 -176.4(3) . .
C62 C63 C64 C67 1.8(4) . 2_766
C65 C63 C64 C67 178.8(2) . 2_766
C62 C63 C64 C64 -177.9(3) . 2_766
C65 C63 C64 C64 -0.9(4) . 2_766
C62 C63 C65 C66 177.7(3) . .
C64 C63 C65 C66 0.8(4) . .
C63 C65 C66 C67 0.5(4) . .
C65 C66 C67 C68 176.7(3) . .
C65 C66 C67 C64 -1.7(4) . 2_766
C64 C67 C68 C61 -1.5(4) 2_766 2_766
C66 C67 C68 C61 -179.9(3) . 2_766
C78 C71 C72 C73 179.9(3) 2_755 .
C75 C71 C72 C73 -0.4(4) 2_755 .
C71 C72 C73 C74 0.0(4) . .
C72 C73 C74 C76 179.4(3) . .
C72 C73 C74 C75 0.3(4) . .
C76 C74 C75 C75 -179.3(3) . 2_755
C73 C74 C75 C75 -0.1(4) . 2_755
C76 C74 C75 C71 0.4(4) . 2_755
C73 C74 C75 C71 179.6(2) . 2_755
C75 C74 C76 C77 -0.7(4) . .
C73 C74 C76 C77 -179.8(3) . .
C74 C76 C77 C78 0.6(4) . .
C76 C77 C78 C71 -0.2(4) . 2_755
C86 C81 C82 C83 0.3(5) . .
C81 C82 C83 C84 0.0(5) . .
C82 C83 C84 C85 0.0(5) . .
C83 C84 C85 C86 -0.5(5) . .
C84 C85 C86 C81 0.8(5) . .
C82 C81 C86 C85 -0.8(5) . .
